data_4129147
loop_
_publ_author_name
'Fuchs, Julien'
'Irran, Elisabeth'
'Hrob\'arik, Peter'
'Klare, Hendrik F. T.'
'Oestreich, Martin'

_publ_section_title
;
 Si-H Bond Activation with Bullock's Cationic Tungsten(II) Catalyst: CO as
 Cooperating Ligand.
;
_journal_issue 47
_journal_name_full 'Journal of the American Chemical Society'
_journal_page_first 18845
_journal_page_last 18850
_journal_paper_doi 10.1021/jacs.9b10304
_journal_volume 141
_journal_year 2019
_chemical_formula_sum 'C58 H45 B F20 N2 O2 Si W'
_chemical_formula_weight 1404.71
_space_group_IT_number 14
_space_group_name_Hall '-P 2ybc'
_space_group_name_H-M_alt 'P 1 21/c 1'
_symmetry_cell_setting monoclinic
_symmetry_space_group_name_H-M 'P 1 21/c 1'
_atom_sites_solution_hydrogens geom
_atom_sites_solution_primary direct
_atom_sites_solution_secondary difmap
_audit_creation_method 'CrysAlisPro 1.171.38.46 (Rigaku OD, 2015)'
_cell_angle_alpha 90.00
_cell_angle_beta 101.428(2)
_cell_angle_gamma 90.00
_cell_formula_units_Z 4
_cell_length_a 10.3107(2)
_cell_length_b 36.0951(9)
_cell_length_c 15.8030(5)
_cell_measurement_reflns_used 4306
_cell_measurement_temperature 150(2)
_cell_measurement_theta_max 68.2220
_cell_measurement_theta_min 3.0650
_cell_volume 5764.7(3)
_computing_cell_refinement 'CrysAlisPro 1.171.38.46 (Rigaku OD, 2015)'
_computing_data_collection 'CrysAlisPro 1.171.38.46 (Rigaku OD, 2015)'
_computing_data_reduction 'CrysAlisPro 1.171.38.46 (Rigaku OD, 2015)'
_computing_structure_refinement 'SHELXL-97 (Sheldrick, 1997)'
_computing_structure_solution 'SHELXS-97 (Sheldrick, 1990)'
_diffrn_ambient_environment N~2~
_diffrn_ambient_temperature 150.00(10)
_diffrn_detector 'CCD plate'
_diffrn_detector_area_resol_mean 10.5435
_diffrn_detector_type Atlas
_diffrn_measured_fraction_theta_full 1.000
_diffrn_measured_fraction_theta_max 1.000
_diffrn_measurement_device 'four-circle diffractometer'
_diffrn_measurement_device_type 'SuperNova, Single source at offset, Atlas'
_diffrn_measurement_method '\w scans'
_diffrn_radiation_monochromator mirror
_diffrn_radiation_probe x-ray
_diffrn_radiation_type 'Cu K\a'
_diffrn_radiation_wavelength 1.54184
_diffrn_reflns_av_R_equivalents 0.0642
_diffrn_reflns_av_sigmaI/netI 0.0873
_diffrn_reflns_limit_h_max 12
_diffrn_reflns_limit_h_min -9
_diffrn_reflns_limit_k_max 39
_diffrn_reflns_limit_k_min -43
_diffrn_reflns_limit_l_max 18
_diffrn_reflns_limit_l_min -18
_diffrn_reflns_number 22770
_diffrn_reflns_theta_full 67.49
_diffrn_reflns_theta_max 67.49
_diffrn_reflns_theta_min 2.45
_diffrn_source 'sealed X-ray tube'
_diffrn_source_type 'SuperNova (Cu) X-ray Source'
_exptl_absorpt_coefficient_mu 4.890
_exptl_absorpt_correction_T_max 0.7921
_exptl_absorpt_correction_T_min 0.5435
_exptl_absorpt_correction_type multi-scan
_exptl_absorpt_process_details
;
CrysAlisPro 1.171.38.46 (Rigaku Oxford Diffraction, 2015)
Empirical absorption correction using spherical harmonics,
 implemented in SCALE3 ABSPACK scaling algorithm.
;
_exptl_crystal_colour colourless
_exptl_crystal_density_diffrn 1.619
_exptl_crystal_density_method 'not measured'
_exptl_crystal_description plate
_exptl_crystal_F_000 2784
_exptl_crystal_size_max 0.14
_exptl_crystal_size_mid 0.10
_exptl_crystal_size_min 0.05
_refine_diff_density_max 1.157
_refine_diff_density_min -0.747
_refine_diff_density_rms 0.095
_refine_ls_extinction_method none
_refine_ls_goodness_of_fit_ref 1.024
_refine_ls_hydrogen_treatment mixed
_refine_ls_matrix_type full
_refine_ls_number_parameters 834
_refine_ls_number_reflns 10393
_refine_ls_number_restraints 153
_refine_ls_restrained_S_all 1.018
_refine_ls_R_factor_all 0.0961
_refine_ls_R_factor_gt 0.0525
_refine_ls_shift/su_max 0.002
_refine_ls_shift/su_mean 0.000
_refine_ls_structure_factor_coef Fsqd
_refine_ls_weighting_details 'calc w=1/[\s^2^(Fo^2^)+(0.0526P)^2^+0.0000P] where P=(Fo^2^+2Fc^2^)/3'
_refine_ls_weighting_scheme calc
_refine_ls_wR_factor_gt 0.1140
_refine_ls_wR_factor_ref 0.1371
_reflns_number_gt 6711
_reflns_number_total 10393
_reflns_threshold_expression >2sigma(I)
_cod_data_source_file ja9b10304_si_002.cif
_cod_data_source_block cu-3027
_cod_depositor_comments 'Adding full bibliography for 4129147.cif.'
_cod_original_sg_symbol_H-M P21/c
_cod_database_code 4129147

loop_
_symmetry_equiv_pos_as_xyz
'x, y, z'
'-x, y+1/2, -z+1/2'
'-x, -y, -z'
'x, -y-1/2, z-1/2'

loop_
_atom_site_label
_atom_site_type_symbol
_atom_site_fract_x
_atom_site_fract_y
_atom_site_fract_z
_atom_site_U_iso_or_equiv
_atom_site_adp_type
_atom_site_occupancy
_atom_site_symmetry_multiplicity
_atom_site_calc_flag
_atom_site_refinement_flags
_atom_site_disorder_assembly
_atom_site_disorder_group
W1 W 0.94311(3) 0.370212(9) 0.25087(2) 0.04272(11) Uani 1 1 d D A .
H1 H 0.982(6) 0.3775(18) 0.3610(9) 0.051 Uiso 1 1 d D . .
O2 O 0.6796(8) 0.3604(3) 0.1150(6) 0.159(5) Uani 1 1 d . . .
N1 N 0.8744(6) 0.28615(16) 0.2963(4) 0.0481(15) Uani 1 1 d . . .
N2 N 0.7506(6) 0.32309(17) 0.3500(4) 0.0495(15) Uani 1 1 d . A .
B1 B 0.3508(8) 0.6229(2) 0.1837(6) 0.049(2) Uani 1 1 d . . .
C1 C 0.8500(9) 0.4076(3) 0.2828(7) 0.076(3) Uani 1 1 d . . .
Si1A Si 0.766(4) 0.4786(6) 0.259(3) 0.098(2) Uani 0.50 1 d PU A 1
O1A O 0.8165(16) 0.4363(6) 0.3170(15) 0.097(2) Uani 0.50 1 d PU A 1
C2A C 0.9179(11) 0.4978(3) 0.2390(9) 0.1096(16) Uani 0.50 1 d PU A 1
H2A H 0.9900 0.4917 0.2884 0.131 Uiso 0.50 1 calc PR A 1
H2B H 0.9390 0.4858 0.1870 0.131 Uiso 0.50 1 calc PR A 1
C3A C 0.915(4) 0.5393(9) 0.226(2) 0.112(3) Uani 0.50 1 d PU A 1
H3A1 H 0.8287 0.5465 0.1910 0.168 Uiso 0.50 1 calc PR A 1
H3A2 H 0.9853 0.5466 0.1962 0.168 Uiso 0.50 1 calc PR A 1
H3A3 H 0.9273 0.5517 0.2822 0.168 Uiso 0.50 1 calc PR A 1
C4A C 0.730(2) 0.5072(8) 0.368(2) 0.103(3) Uani 0.50 1 d PU A 1
H4AA H 0.6994 0.5327 0.3519 0.124 Uiso 0.50 1 calc PR A 1
H4AB H 0.6596 0.4945 0.3917 0.124 Uiso 0.50 1 calc PR A 1
C5A C 0.844(2) 0.5086(7) 0.431(2) 0.114(4) Uani 0.50 1 d PU A 1
H5AA H 0.8289 0.5236 0.4794 0.171 Uiso 0.50 1 calc PR A 1
H5AB H 0.9152 0.5197 0.4061 0.171 Uiso 0.50 1 calc PR A 1
H5AC H 0.8695 0.4834 0.4506 0.171 Uiso 0.50 1 calc PR A 1
C6A C 0.646(3) 0.4662(8) 0.148(2) 0.130(4) Uani 0.50 1 d PU A 1
H6AA H 0.6988 0.4519 0.1131 0.157 Uiso 0.50 1 calc PR A 1
H6AB H 0.5772 0.4494 0.1611 0.157 Uiso 0.50 1 calc PR A 1
C7A C 0.588(3) 0.4926(7) 0.0998(19) 0.134(4) Uani 0.50 1 d PU A 1
H7AA H 0.5385 0.4822 0.0456 0.201 Uiso 0.50 1 calc PR A 1
H7AB H 0.6535 0.5103 0.0875 0.201 Uiso 0.50 1 calc PR A 1
H7AC H 0.5260 0.5053 0.1300 0.201 Uiso 0.50 1 calc PR A 1
Si1B Si 0.763(4) 0.4835(6) 0.265(3) 0.0986(19) Uani 0.50 1 d PU A 2
O1B O 0.7687(16) 0.4365(6) 0.2897(15) 0.097(2) Uani 0.50 1 d PU A 2
C2B C 0.9179(11) 0.4978(3) 0.2390(9) 0.1096(16) Uani 0.50 1 d PU A 2
H2BA H 0.9868 0.4985 0.2924 0.131 Uiso 0.50 1 calc PR A 2
H2BB H 0.9452 0.4793 0.1996 0.131 Uiso 0.50 1 calc PR A 2
C3B C 0.908(4) 0.5384(9) 0.193(2) 0.112(3) Uani 0.50 1 d PU A 2
H3B1 H 0.9056 0.5355 0.1313 0.168 Uiso 0.50 1 calc PR A 2
H3B2 H 0.9846 0.5533 0.2192 0.168 Uiso 0.50 1 calc PR A 2
H3B3 H 0.8266 0.5508 0.2015 0.168 Uiso 0.50 1 calc PR A 2
C4B C 0.685(2) 0.5004(7) 0.3378(18) 0.101(2) Uani 0.50 1 d PU A 2
H4BA H 0.6026 0.4861 0.3372 0.121 Uiso 0.50 1 calc PR A 2
H4BB H 0.6600 0.5265 0.3237 0.121 Uiso 0.50 1 calc PR A 2
C5B C 0.785(2) 0.4981(7) 0.4398(19) 0.105(4) Uani 0.50 1 d PU A 2
H5BA H 0.7731 0.5204 0.4725 0.157 Uiso 0.50 1 calc PR A 2
H5BB H 0.8782 0.4963 0.4341 0.157 Uiso 0.50 1 calc PR A 2
H5BC H 0.7618 0.4762 0.4702 0.157 Uiso 0.50 1 calc PR A 2
C6B C 0.611(3) 0.4871(8) 0.194(2) 0.133(4) Uani 0.50 1 d PU A 2
H6BA H 0.5495 0.4985 0.2268 0.159 Uiso 0.50 1 calc PR A 2
H6BB H 0.6244 0.5057 0.1501 0.159 Uiso 0.50 1 calc PR A 2
C7B C 0.538(3) 0.4571(8) 0.145(2) 0.136(4) Uani 0.50 1 d PU A 2
H7BA H 0.4646 0.4672 0.1025 0.204 Uiso 0.50 1 calc PR A 2
H7BB H 0.5027 0.4407 0.1849 0.204 Uiso 0.50 1 calc PR A 2
H7BC H 0.5969 0.4429 0.1158 0.204 Uiso 0.50 1 calc PR A 2
C8 C 0.7773(9) 0.3629(3) 0.1653(8) 0.098(4) Uani 1 1 d . . .
C9 C 0.8487(6) 0.32272(18) 0.3037(4) 0.0374(15) Uani 1 1 d . . .
C10 C 0.7920(9) 0.2644(2) 0.3364(6) 0.070(3) Uani 1 1 d . . .
H10A H 0.7905 0.2382 0.3395 0.084 Uiso 1 1 calc R A .
C11 C 0.7161(9) 0.2879(2) 0.3694(6) 0.072(3) Uani 1 1 d . A .
H11A H 0.6497 0.2815 0.4008 0.086 Uiso 1 1 calc R . .
C12 C 0.9768(7) 0.2703(2) 0.2582(5) 0.0479(18) Uani 1 1 d . . .
C13 C 1.1017(7) 0.2663(2) 0.3089(5) 0.0509(19) Uani 1 1 d . A .
C14 C 1.1975(8) 0.2508(2) 0.2709(5) 0.065(2) Uani 1 1 d . . .
H14A H 1.2853 0.2487 0.3033 0.078 Uiso 1 1 calc R A .
C15 C 1.1686(10) 0.2380(3) 0.1854(6) 0.075(3) Uani 1 1 d . A .
C16 C 1.0450(11) 0.2420(2) 0.1404(6) 0.077(3) Uani 1 1 d . . .
H16A H 1.0255 0.2334 0.0824 0.092 Uiso 1 1 calc R A .
C17 C 0.9456(8) 0.2578(2) 0.1736(5) 0.057(2) Uani 1 1 d . A .
C18 C 1.1316(8) 0.2783(3) 0.4029(5) 0.067(2) Uani 1 1 d . . .
H18A H 1.1096 0.3046 0.4068 0.101 Uiso 1 1 calc R A .
H18B H 1.2258 0.2746 0.4270 0.101 Uiso 1 1 calc R . .
H18C H 1.0786 0.2636 0.4356 0.101 Uiso 1 1 calc R . .
C19 C 1.2829(12) 0.2204(3) 0.1495(7) 0.129(5) Uani 1 1 d . . .
H19A H 1.2487 0.2106 0.0916 0.194 Uiso 1 1 calc R A .
H19B H 1.3223 0.2003 0.1876 0.194 Uiso 1 1 calc R . .
H19C H 1.3502 0.2393 0.1465 0.194 Uiso 1 1 calc R . .
C20 C 0.8095(9) 0.2616(2) 0.1190(5) 0.075(3) Uani 1 1 d . . .
H20A H 0.8118 0.2551 0.0591 0.113 Uiso 1 1 calc R A .
H20B H 0.7794 0.2873 0.1214 0.113 Uiso 1 1 calc R . .
H20C H 0.7484 0.2451 0.1408 0.113 Uiso 1 1 calc R . .
C21 C 0.6870(7) 0.3554(2) 0.3776(5) 0.0481(18) Uani 1 1 d . . .
C22 C 0.7433(8) 0.3711(3) 0.4561(5) 0.062(2) Uani 1 1 d . A .
C23 C 0.6774(8) 0.4014(2) 0.4834(5) 0.063(2) Uani 1 1 d . . .
H23A H 0.7151 0.4133 0.5363 0.076 Uiso 1 1 calc R A .
C24 C 0.5598(8) 0.4147(2) 0.4362(5) 0.057(2) Uani 1 1 d . A .
C25 C 0.5085(7) 0.3977(2) 0.3597(5) 0.059(2) Uani 1 1 d . . .
H25A H 0.4286 0.4070 0.3259 0.071 Uiso 1 1 calc R A .
C26 C 0.5688(7) 0.3674(2) 0.3298(5) 0.056(2) Uani 1 1 d . A .
C27 C 0.8724(10) 0.3570(3) 0.5117(6) 0.097(4) Uani 1 1 d . . .
H27A H 0.8737 0.3299 0.5105 0.146 Uiso 1 1 calc R A .
H27B H 0.8787 0.3655 0.5713 0.146 Uiso 1 1 calc R . .
H27C H 0.9475 0.3667 0.4890 0.146 Uiso 1 1 calc R . .
C28 C 0.4866(8) 0.4465(2) 0.4682(6) 0.070(2) Uani 1 1 d . . .
H28A H 0.4699 0.4659 0.4241 0.105 Uiso 1 1 calc R A .
H28B H 0.5402 0.4566 0.5214 0.105 Uiso 1 1 calc R . .
H28C H 0.4021 0.4375 0.4799 0.105 Uiso 1 1 calc R . .
C29 C 0.5031(9) 0.3469(4) 0.2498(7) 0.106(4) Uani 1 1 d . . .
H29A H 0.5562 0.3252 0.2418 0.158 Uiso 1 1 calc R A .
H29B H 0.4958 0.3633 0.1996 0.158 Uiso 1 1 calc R . .
H29C H 0.4146 0.3390 0.2560 0.158 Uiso 1 1 calc R . .
C30 C 1.1154(8) 0.3436(2) 0.1925(6) 0.066(2) Uani 1 1 d . . .
H30A H 1.1290 0.3164 0.1859 0.079 Uiso 1 1 calc R A .
C31 C 1.1728(7) 0.3651(3) 0.2669(6) 0.075(3) Uani 1 1 d . A .
H31A H 1.2379 0.3568 0.3191 0.090 Uiso 1 1 calc R . .
C32 C 1.1315(8) 0.4031(3) 0.2420(8) 0.082(3) Uani 1 1 d . . .
H32A H 1.1634 0.4262 0.2743 0.099 Uiso 1 1 calc R A .
C33 C 1.0540(10) 0.4010(3) 0.1606(8) 0.085(3) Uani 1 1 d . A .
H33A H 1.0180 0.4231 0.1255 0.102 Uiso 1 1 calc R . .
C34 C 1.0427(10) 0.3660(3) 0.1307(6) 0.080(3) Uani 1 1 d . A .
H34A H 0.9981 0.3581 0.0714 0.096 Uiso 1 1 calc R . .
C35 C 0.3128(7) 0.5781(2) 0.1666(4) 0.0443(17) Uani 1 1 d . . .
C36 C 0.3274(7) 0.5498(2) 0.2259(5) 0.0509(18) Uani 1 1 d . . .
C37 C 0.2850(8) 0.5139(2) 0.2064(5) 0.058(2) Uani 1 1 d . . .
C38 C 0.2203(8) 0.5057(2) 0.1246(6) 0.060(2) Uani 1 1 d . . .
C39 C 0.1988(8) 0.5326(2) 0.0625(5) 0.057(2) Uani 1 1 d . . .
C40 C 0.2447(7) 0.5674(2) 0.0848(5) 0.0482(18) Uani 1 1 d . . .
C41 C 0.1980(7) 0.6403(2) 0.1744(5) 0.0515(19) Uani 1 1 d . . .
C42 C 0.1221(7) 0.6307(2) 0.2330(5) 0.0548(19) Uani 1 1 d . . .
C43 C -0.0074(7) 0.6409(3) 0.2293(6) 0.061(2) Uani 1 1 d . . .
C44 C -0.0678(8) 0.6621(3) 0.1629(7) 0.072(3) Uani 1 1 d . . .
C45 C -0.0007(8) 0.6724(2) 0.1016(6) 0.065(2) Uani 1 1 d . . .
C46 C 0.1304(7) 0.6622(2) 0.1061(5) 0.0510(19) Uani 1 1 d . . .
C47 C 0.4381(7) 0.6400(2) 0.1154(5) 0.0470(18) Uani 1 1 d . . .
C48 C 0.4545(7) 0.6778(2) 0.1092(5) 0.054(2) Uani 1 1 d . . .
C49 C 0.5217(7) 0.6945(2) 0.0533(6) 0.058(2) Uani 1 1 d . . .
C50 C 0.5872(8) 0.6731(3) 0.0037(6) 0.064(2) Uani 1 1 d . . .
C51 C 0.5813(7) 0.6358(2) 0.0086(5) 0.057(2) Uani 1 1 d . . .
C52 C 0.5069(7) 0.6201(2) 0.0641(5) 0.0503(19) Uani 1 1 d . . .
C53 C 0.4430(6) 0.6313(2) 0.2810(4) 0.0457(16) Uani 1 1 d . . .
C54 C 0.4189(7) 0.6566(2) 0.3413(5) 0.0532(19) Uani 1 1 d . . .
C55 C 0.5018(7) 0.6626(2) 0.4207(5) 0.054(2) Uani 1 1 d . . .
C56 C 0.6162(7) 0.6420(2) 0.4408(5) 0.059(2) Uani 1 1 d . . .
C57 C 0.6478(7) 0.6171(2) 0.3827(5) 0.052(2) Uani 1 1 d . . .
C58 C 0.5632(7) 0.6121(2) 0.3048(5) 0.0474(17) Uani 1 1 d . . .
F1 F 0.3853(4) 0.55531(12) 0.3098(3) 0.0587(11) Uani 1 1 d . . .
F2 F 0.3019(5) 0.48760(13) 0.2685(3) 0.0789(15) Uani 1 1 d . . .
F3 F 0.1786(6) 0.47055(14) 0.1039(4) 0.0907(17) Uani 1 1 d . . .
F4 F 0.1344(5) 0.52472(14) -0.0185(3) 0.0737(14) Uani 1 1 d . . .
F5 F 0.2198(4) 0.59324(12) 0.0210(3) 0.0570(11) Uani 1 1 d . . .
F6 F 0.1757(4) 0.60841(14) 0.3009(3) 0.0611(12) Uani 1 1 d . . .
F7 F -0.0736(4) 0.63023(16) 0.2902(3) 0.0808(15) Uani 1 1 d . . .
F8 F -0.1959(4) 0.67209(16) 0.1568(4) 0.0937(19) Uani 1 1 d . . .
F9 F -0.0595(5) 0.69352(15) 0.0329(4) 0.0880(17) Uani 1 1 d . . .
F10 F 0.1874(4) 0.67328(12) 0.0411(3) 0.0630(12) Uani 1 1 d . . .
F11 F 0.3978(4) 0.70031(12) 0.1610(3) 0.0645(12) Uani 1 1 d . . .
F12 F 0.5282(5) 0.73241(14) 0.0507(4) 0.0846(16) Uani 1 1 d . . .
F13 F 0.6551(5) 0.68983(17) -0.0508(3) 0.0871(17) Uani 1 1 d . . .
F14 F 0.6451(5) 0.61492(16) -0.0382(3) 0.0820(16) Uani 1 1 d . . .
F15 F 0.5062(4) 0.58252(12) 0.0643(3) 0.0611(12) Uani 1 1 d . . .
F16 F 0.3105(4) 0.67883(13) 0.3242(3) 0.0676(13) Uani 1 1 d . . .
F17 F 0.4719(5) 0.68821(15) 0.4748(3) 0.0799(15) Uani 1 1 d . . .
F18 F 0.6972(5) 0.64684(16) 0.5181(3) 0.0822(16) Uani 1 1 d . . .
F19 F 0.7601(4) 0.59725(14) 0.4032(3) 0.0751(15) Uani 1 1 d . . .
F20 F 0.5993(4) 0.58801(12) 0.2501(3) 0.0563(11) Uani 1 1 d . . .

loop_
_atom_site_aniso_label
_atom_site_aniso_U_11
_atom_site_aniso_U_22
_atom_site_aniso_U_33
_atom_site_aniso_U_23
_atom_site_aniso_U_13
_atom_site_aniso_U_12
W1 0.04143(16) 0.03874(17) 0.04936(19) 0.00017(18) 0.01228(12) -0.00411(17)
O2 0.089(5) 0.215(12) 0.148(8) 0.066(8) -0.036(5) -0.042(6)
N1 0.054(3) 0.039(4) 0.056(4) 0.001(3) 0.022(3) -0.002(3)
N2 0.056(3) 0.044(4) 0.054(4) -0.001(3) 0.024(3) -0.006(3)
B1 0.046(4) 0.038(5) 0.058(5) -0.003(4) -0.004(4) 0.009(4)
C1 0.080(6) 0.048(5) 0.112(8) -0.005(5) 0.051(6) -0.009(5)
Si1A 0.097(3) 0.049(4) 0.168(5) 0.005(4) 0.073(3) 0.000(4)
O1A 0.100(6) 0.047(4) 0.166(7) 0.002(5) 0.079(4) -0.001(5)
C2A 0.124(3) 0.053(3) 0.178(4) -0.004(3) 0.094(3) -0.015(3)
C3A 0.127(5) 0.054(4) 0.180(6) -0.003(6) 0.092(5) -0.013(4)
C4A 0.099(6) 0.055(5) 0.177(6) 0.002(5) 0.078(4) 0.008(6)
C5A 0.115(8) 0.068(8) 0.176(7) -0.005(7) 0.069(6) -0.002(8)
C6A 0.119(5) 0.097(9) 0.183(7) -0.008(7) 0.048(5) 0.019(6)
C7A 0.122(6) 0.100(9) 0.187(8) -0.004(8) 0.047(6) 0.018(7)
Si1B 0.095(3) 0.049(4) 0.171(5) 0.003(4) 0.072(3) 0.005(4)
O1B 0.097(5) 0.048(3) 0.168(6) 0.000(5) 0.080(4) -0.003(5)
C2B 0.124(3) 0.053(3) 0.178(4) -0.004(3) 0.094(3) -0.015(3)
C3B 0.129(5) 0.054(4) 0.178(6) -0.005(5) 0.091(5) -0.010(4)
C4B 0.097(4) 0.051(5) 0.175(6) 0.003(5) 0.075(4) 0.007(5)
C5B 0.100(8) 0.063(8) 0.172(6) 0.000(7) 0.077(5) -0.004(7)
C6B 0.120(4) 0.097(9) 0.186(7) -0.006(7) 0.043(5) 0.018(6)
C7B 0.124(6) 0.100(9) 0.187(8) -0.008(8) 0.038(6) 0.017(7)
C8 0.057(5) 0.114(10) 0.113(9) 0.040(7) -0.004(6) -0.007(6)
C9 0.040(3) 0.034(4) 0.040(4) 0.002(3) 0.013(3) 0.001(3)
C10 0.089(6) 0.042(5) 0.089(7) 0.008(5) 0.039(5) -0.015(5)
C11 0.094(6) 0.045(5) 0.094(7) 0.008(5) 0.060(6) 0.005(5)
C12 0.061(5) 0.035(4) 0.052(4) 0.000(3) 0.022(4) 0.005(3)
C13 0.067(5) 0.051(5) 0.039(4) 0.008(3) 0.021(4) 0.013(4)
C14 0.067(5) 0.066(6) 0.065(6) 0.017(4) 0.022(4) 0.029(5)
C15 0.114(8) 0.060(6) 0.065(6) 0.015(5) 0.049(6) 0.041(6)
C16 0.136(9) 0.054(5) 0.047(5) 0.004(4) 0.034(6) 0.026(6)
C17 0.085(6) 0.033(4) 0.053(5) 0.000(4) 0.017(4) -0.001(4)
C18 0.083(6) 0.080(6) 0.039(4) 0.006(4) 0.015(4) 0.009(5)
C19 0.174(12) 0.141(12) 0.096(9) 0.028(8) 0.084(8) 0.097(10)
C20 0.095(6) 0.057(6) 0.065(6) -0.005(5) -0.007(5) -0.019(5)
C21 0.055(4) 0.035(4) 0.061(5) -0.001(3) 0.026(4) 0.000(3)
C22 0.076(5) 0.061(5) 0.051(5) 0.003(5) 0.023(4) 0.012(5)
C23 0.084(6) 0.065(6) 0.042(4) -0.006(4) 0.016(4) 0.018(5)
C24 0.063(5) 0.055(5) 0.060(5) 0.017(4) 0.027(4) 0.023(4)
C25 0.037(4) 0.070(6) 0.074(6) 0.008(5) 0.021(4) 0.002(4)
C26 0.039(3) 0.069(5) 0.063(5) -0.012(5) 0.016(3) 0.003(4)
C27 0.123(8) 0.113(9) 0.054(6) -0.005(6) 0.012(5) 0.058(7)
C28 0.082(6) 0.063(6) 0.072(6) 0.014(5) 0.033(5) 0.020(5)
C29 0.062(5) 0.143(11) 0.105(8) -0.062(8) -0.001(5) 0.016(7)
C30 0.058(5) 0.043(5) 0.110(8) 0.006(5) 0.050(5) 0.005(4)
C31 0.025(3) 0.102(8) 0.095(7) 0.005(6) 0.007(4) 0.007(4)
C32 0.044(5) 0.060(6) 0.148(10) -0.027(6) 0.033(6) -0.029(4)
C33 0.075(6) 0.069(7) 0.125(9) 0.022(7) 0.055(7) -0.020(6)
C34 0.094(7) 0.092(8) 0.063(6) 0.007(6) 0.039(5) 0.004(7)
C35 0.045(4) 0.039(4) 0.049(4) 0.000(3) 0.011(3) 0.002(3)
C36 0.047(4) 0.054(5) 0.051(5) 0.003(4) 0.006(3) -0.002(4)
C37 0.059(5) 0.051(5) 0.063(5) 0.016(4) 0.008(4) 0.003(4)
C38 0.055(5) 0.039(5) 0.088(6) -0.005(4) 0.016(4) -0.008(4)
C39 0.059(5) 0.057(5) 0.052(5) -0.001(4) 0.008(4) -0.015(4)
C40 0.050(4) 0.044(4) 0.050(4) -0.002(4) 0.008(3) -0.003(3)
C41 0.048(4) 0.045(5) 0.056(5) -0.009(4) -0.001(4) 0.003(3)
C42 0.047(4) 0.055(5) 0.057(5) -0.012(4) -0.005(3) 0.000(4)
C43 0.040(4) 0.077(6) 0.067(5) -0.028(5) 0.012(4) -0.002(4)
C44 0.043(4) 0.074(6) 0.089(7) -0.024(5) -0.011(5) 0.018(4)
C45 0.061(5) 0.052(5) 0.066(6) -0.012(4) -0.025(4) 0.012(4)
C46 0.046(4) 0.044(4) 0.058(5) -0.008(4) -0.001(4) 0.002(4)
C47 0.043(4) 0.047(5) 0.043(4) 0.006(3) -0.009(3) -0.002(3)
C48 0.049(4) 0.049(5) 0.057(5) -0.004(4) -0.009(4) 0.006(4)
C49 0.046(4) 0.050(5) 0.069(6) 0.018(4) -0.014(4) -0.012(4)
C50 0.046(4) 0.079(7) 0.063(5) 0.016(5) -0.005(4) -0.012(5)
C51 0.048(4) 0.067(6) 0.053(5) 0.001(4) 0.001(4) -0.012(4)
C52 0.046(4) 0.050(5) 0.053(5) 0.001(4) 0.004(3) 0.002(4)
C53 0.047(4) 0.042(4) 0.047(4) 0.001(4) 0.007(3) -0.010(4)
C54 0.049(4) 0.051(5) 0.061(5) -0.006(4) 0.012(4) 0.001(4)
C55 0.057(5) 0.057(5) 0.052(5) -0.014(4) 0.016(4) -0.013(4)
C56 0.054(4) 0.074(6) 0.043(4) 0.005(4) -0.002(4) -0.031(4)
C57 0.047(4) 0.053(5) 0.053(5) 0.016(4) 0.000(3) -0.019(4)
C58 0.050(4) 0.043(4) 0.045(4) 0.006(4) 0.001(3) -0.003(4)
F1 0.064(3) 0.057(3) 0.053(3) 0.012(2) 0.004(2) -0.002(2)
F2 0.093(4) 0.051(3) 0.088(4) 0.026(3) 0.008(3) -0.016(3)
F3 0.109(4) 0.054(3) 0.106(4) 0.001(3) 0.014(3) -0.029(3)
F4 0.087(3) 0.063(3) 0.067(3) -0.011(3) 0.005(3) -0.022(3)
F5 0.066(3) 0.053(3) 0.046(2) 0.004(2) -0.0024(19) -0.007(2)
F6 0.054(2) 0.072(3) 0.058(3) -0.002(2) 0.011(2) 0.006(2)
F7 0.048(2) 0.105(4) 0.090(4) -0.027(3) 0.014(2) -0.001(3)
F8 0.042(2) 0.099(4) 0.126(5) -0.038(4) -0.018(3) 0.021(3)
F9 0.067(3) 0.077(4) 0.103(4) -0.006(3) -0.026(3) 0.022(3)
F10 0.062(3) 0.052(3) 0.067(3) 0.011(2) -0.006(2) 0.005(2)
F11 0.060(3) 0.045(3) 0.083(3) 0.000(2) 0.002(2) 0.001(2)
F12 0.077(3) 0.052(3) 0.111(4) 0.024(3) -0.013(3) -0.016(3)
F13 0.071(3) 0.113(5) 0.075(3) 0.028(3) 0.009(3) -0.030(3)
F14 0.071(3) 0.109(5) 0.072(3) -0.010(3) 0.030(3) -0.009(3)
F15 0.068(3) 0.051(3) 0.068(3) -0.006(2) 0.024(2) 0.004(2)
F16 0.060(3) 0.061(3) 0.079(3) -0.029(3) 0.008(2) 0.007(2)
F17 0.089(3) 0.084(4) 0.071(3) -0.032(3) 0.025(3) -0.031(3)
F18 0.079(3) 0.101(4) 0.056(3) -0.001(3) -0.012(2) -0.039(3)
F19 0.052(2) 0.081(4) 0.080(3) 0.018(3) -0.015(2) 0.003(3)
F20 0.052(2) 0.053(3) 0.062(3) -0.001(2) 0.008(2) 0.010(2)

loop_
_atom_type_symbol
_atom_type_description
_atom_type_scat_dispersion_real
_atom_type_scat_dispersion_imag
_atom_type_scat_source
C C 0.0181 0.0091 'International Tables Vol C Tables 4.2.6.8 and 6.1.1.4'
H H 0.0000 0.0000 'International Tables Vol C Tables 4.2.6.8 and 6.1.1.4'
B B 0.0090 0.0039 'International Tables Vol C Tables 4.2.6.8 and 6.1.1.4'
N N 0.0311 0.0180 'International Tables Vol C Tables 4.2.6.8 and 6.1.1.4'
O O 0.0492 0.0322 'International Tables Vol C Tables 4.2.6.8 and 6.1.1.4'
F F 0.0727 0.0534 'International Tables Vol C Tables 4.2.6.8 and 6.1.1.4'
Si Si 0.2541 0.3302 'International Tables Vol C Tables 4.2.6.8 and 6.1.1.4'
W W -5.4734 5.5774 'International Tables Vol C Tables 4.2.6.8 and 6.1.1.4'

loop_
_geom_angle_atom_site_label_1
_geom_angle_atom_site_label_2
_geom_angle_atom_site_label_3
_geom_angle
C1 W1 C8 81.6(5)
C1 W1 C9 100.2(3)
C8 W1 C9 76.7(3)
C1 W1 C33 99.9(4)
C8 W1 C33 96.3(4)
C9 W1 C33 157.4(3)
C1 W1 C32 97.7(4)
C8 W1 C32 130.7(4)
C9 W1 C32 149.4(3)
C33 W1 C32 34.9(4)
C1 W1 C34 128.8(4)
C8 W1 C34 84.0(4)
C9 W1 C34 123.5(3)
C33 W1 C34 33.9(3)
C32 W1 C34 58.2(4)
C1 W1 C31 128.2(4)
C8 W1 C31 141.6(4)
C9 W1 C31 114.1(3)
C33 W1 C31 59.0(4)
C32 W1 C31 36.9(3)
C34 W1 C31 59.0(3)
C1 W1 C30 155.0(3)
C8 W1 C30 107.1(4)
C9 W1 C30 104.6(3)
C33 W1 C30 56.4(3)
C32 W1 C30 58.5(3)
C34 W1 C30 33.9(3)
C31 W1 C30 35.6(3)
C9 N1 C10 111.1(6)
C9 N1 C12 126.7(6)
C10 N1 C12 122.1(7)
C9 N2 C11 111.4(6)
C9 N2 C21 126.9(6)
C11 N2 C21 121.7(6)
C47 B1 C53 104.4(6)
C47 B1 C35 113.2(6)
C53 B1 C35 113.4(6)
C47 B1 C41 115.3(6)
C53 B1 C41 111.6(6)
C35 B1 C41 99.3(6)
O1A C1 O1B 25.6(14)
O1A C1 W1 163.7(12)
O1B C1 W1 168.3(13)
C2A Si1A O1A 104(2)
C2A Si1A C6A 110(2)
O1A Si1A C6A 109(2)
C2A Si1A C4A 105(2)
O1A Si1A C4A 94(2)
C6A Si1A C4A 131(2)
C1 O1A Si1A 124(2)
C3A C2A Si1A 114.0(16)
C5A C4A Si1A 110(2)
C7A C6A Si1A 119(3)
C4B Si1B O1B 102(2)
C4B Si1B C6B 86(2)
O1B Si1B C6B 102(2)
C1 O1B Si1B 136.8(17)
Si1B C4B C5B 110(2)
C7B C6B Si1B 126(2)
O2 C8 W1 176.8(12)
N1 C9 N2 103.5(6)
N1 C9 W1 127.8(5)
N2 C9 W1 128.6(5)
C11 C10 N1 106.2(7)
C10 C11 N2 107.7(7)
C13 C12 C17 122.4(7)
C13 C12 N1 118.5(7)
C17 C12 N1 119.0(7)
C14 C13 C12 117.2(7)
C14 C13 C18 121.3(7)
C12 C13 C18 121.5(7)
C13 C14 C15 121.5(8)
C16 C15 C14 118.2(8)
C16 C15 C19 124.5(9)
C14 C15 C19 117.3(9)
C15 C16 C17 123.4(9)
C16 C17 C12 117.3(8)
C16 C17 C20 120.4(8)
C12 C17 C20 122.3(8)
C26 C21 C22 122.2(7)
C26 C21 N2 119.8(7)
C22 C21 N2 117.7(7)
C21 C22 C23 117.0(7)
C21 C22 C27 122.9(8)
C23 C22 C27 120.2(8)
C24 C23 C22 122.2(8)
C25 C24 C23 118.0(7)
C25 C24 C28 120.3(7)
C23 C24 C28 121.7(8)
C24 C25 C26 122.4(7)
C21 C26 C25 118.1(7)
C21 C26 C29 120.6(8)
C25 C26 C29 121.2(7)
C34 C30 C31 110.1(8)
C34 C30 W1 72.0(5)
C31 C30 W1 71.3(4)
C30 C31 C32 103.6(8)
C30 C31 W1 73.1(4)
C32 C31 W1 70.3(4)
C33 C32 C31 106.5(9)
C33 C32 W1 71.8(5)
C31 C32 W1 72.8(4)
C34 C33 C32 111.9(10)
C34 C33 W1 75.1(5)
C32 C33 W1 73.3(5)
C33 C34 C30 107.9(10)
C33 C34 W1 71.0(5)
C30 C34 W1 74.1(5)
C36 C35 C40 113.0(7)
C36 C35 B1 128.1(7)
C40 C35 B1 118.5(6)
F1 C36 C35 121.6(7)
F1 C36 C37 114.6(7)
C35 C36 C37 123.9(7)
F2 C37 C38 120.2(8)
F2 C37 C36 120.4(7)
C38 C37 C36 119.3(7)
F3 C38 C37 120.2(8)
F3 C38 C39 119.5(8)
C37 C38 C39 120.3(8)
F4 C39 C40 121.2(7)
F4 C39 C38 120.7(7)
C40 C39 C38 118.1(7)
F5 C40 C39 115.8(6)
F5 C40 C35 118.8(6)
C39 C40 C35 125.4(7)
C42 C41 C46 113.5(7)
C42 C41 B1 120.0(7)
C46 C41 B1 126.3(7)
F6 C42 C41 118.9(6)
F6 C42 C43 115.4(8)
C41 C42 C43 125.7(8)
F7 C43 C44 119.9(8)
F7 C43 C42 121.4(8)
C44 C43 C42 118.7(9)
C43 C44 C45 119.5(8)
C43 C44 F8 120.0(9)
C45 C44 F8 120.5(9)
C44 C45 F9 120.9(8)
C44 C45 C46 121.5(8)
F9 C45 C46 117.6(9)
F10 C46 C45 116.7(7)
F10 C46 C41 122.0(7)
C45 C46 C41 121.2(8)
C52 C47 C48 112.9(7)
C52 C47 B1 126.7(7)
C48 C47 B1 120.2(7)
F11 C48 C49 117.3(8)
F11 C48 C47 118.2(8)
C49 C48 C47 124.5(8)
C48 C49 F12 119.6(9)
C48 C49 C50 119.4(8)
F12 C49 C50 120.9(8)
C51 C50 F13 121.0(9)
C51 C50 C49 119.9(8)
F13 C50 C49 119.1(9)
F14 C51 C50 120.3(8)
F14 C51 C52 121.2(8)
C50 C51 C52 118.4(9)
F15 C52 C47 121.1(7)
F15 C52 C51 114.2(7)
C47 C52 C51 124.7(8)
C54 C53 C58 114.3(6)
C54 C53 B1 127.6(7)
C58 C53 B1 118.0(6)
F16 C54 C53 120.5(7)
F16 C54 C55 114.9(7)
C53 C54 C55 124.5(7)
F17 C55 C56 121.5(7)
F17 C55 C54 120.5(7)
C56 C55 C54 118.0(7)
F18 C56 C57 120.4(8)
F18 C56 C55 119.2(8)
C57 C56 C55 120.4(7)
F19 C57 C56 119.7(7)
F19 C57 C58 120.6(8)
C56 C57 C58 119.6(7)
F20 C58 C57 117.3(7)
F20 C58 C53 119.6(6)
C57 C58 C53 123.1(7)

loop_
_geom_bond_atom_site_label_1
_geom_bond_atom_site_label_2
_geom_bond_distance
W1 C1 1.785(9)
W1 C8 1.976(10)
W1 C9 2.215(6)
W1 C33 2.285(8)
W1 C32 2.304(7)
W1 C34 2.336(9)
W1 C31 2.338(7)
W1 C30 2.362(7)
O2 C8 1.156(11)
N1 C9 1.356(9)
N1 C10 1.396(9)
N1 C12 1.434(8)
N2 C9 1.361(8)
N2 C11 1.370(10)
N2 C21 1.447(9)
B1 C47 1.657(12)
B1 C53 1.667(10)
B1 C35 1.671(11)
B1 C41 1.675(10)
C1 O1A 1.25(3)
C1 O1B 1.36(2)
Si1A C2A 1.80(4)
Si1A O1A 1.80(3)
Si1A C6A 1.98(6)
Si1A C4A 2.11(4)
C2A C3A 1.51(3)
C4A C5A 1.38(4)
C6A C7A 1.29(3)
Si1B C4B 1.64(4)
Si1B O1B 1.74(3)
Si1B C6B 1.75(6)
C4B C5B 1.74(4)
C6B C7B 1.45(3)
C10 C11 1.329(11)
C12 C13 1.383(10)
C12 C17 1.387(10)
C13 C14 1.372(10)
C13 C18 1.520(10)
C14 C15 1.404(12)
C15 C16 1.339(13)
C15 C19 1.541(11)
C16 C17 1.364(11)
C17 C20 1.501(11)
C21 C26 1.372(10)
C21 C22 1.384(11)
C22 C23 1.401(11)
C22 C27 1.529(11)
C23 C24 1.378(11)
C24 C25 1.364(11)
C24 C28 1.515(10)
C25 C26 1.386(11)
C26 C29 1.504(11)
C30 C34 1.371(12)
C30 C31 1.436(12)
C31 C32 1.468(13)
C32 C33 1.375(14)
C33 C34 1.347(14)
C35 C36 1.377(10)
C35 C40 1.398(10)
C36 F1 1.356(8)
C36 C37 1.381(11)
C37 F2 1.353(9)
C37 C38 1.365(11)
C38 F3 1.358(9)
C38 C39 1.366(11)
C39 F4 1.351(8)
C39 C40 1.364(10)
C40 F5 1.361(8)
C41 C42 1.370(11)
C41 C46 1.406(10)
C42 F6 1.368(9)
C42 C43 1.375(10)
C43 F7 1.341(10)
C43 C44 1.348(12)
C44 C45 1.350(13)
C44 F8 1.354(8)
C45 F9 1.367(9)
C45 C46 1.389(10)
C46 F10 1.342(9)
C47 C52 1.378(10)
C47 C48 1.382(10)
C48 F11 1.364(9)
C48 C49 1.366(11)
C49 F12 1.370(9)
C49 C50 1.370(12)
C50 C51 1.350(12)
C50 F13 1.356(9)
C51 F14 1.319(9)
C51 C52 1.396(11)
C52 F15 1.356(8)
C53 C54 1.378(10)
C53 C58 1.404(10)
C54 F16 1.359(8)
C54 C55 1.388(10)
C55 F17 1.335(9)
C55 C56 1.377(11)
C56 F18 1.348(8)
C56 C57 1.370(11)
C57 F19 1.346(8)
C57 C58 1.372(10)
C58 F20 1.330(8)
